data_4000362
_journal_name_full 'Chemistry of Materials'
_journal_paper_doi 10.1021/cm031090k
_journal_year 2004
_chemical_formula_moiety 'H4 O15 P3 Rb V2 Zn'
_chemical_formula_sum 'H4 O15 P3 Rb V2 Zn'
_chemical_formula_weight 589.66
_space_group_IT_number 14
_symmetry_cell_setting monoclinic
_symmetry_space_group_name_Hall '-P 2yn'
_symmetry_space_group_name_H-M 'P 1 21/n 1'
_atom_sites_solution_hydrogens geom
_atom_sites_solution_primary direct
_atom_sites_solution_secondary difmap
_cell_angle_alpha 90.00
_cell_angle_beta 103.5010(10)
_cell_angle_gamma 90.00
_cell_formula_units_Z 4
_cell_length_a 10.8586(2)
_cell_length_b 9.1973(2)
_cell_length_c 13.1673(3)
_cell_measurement_reflns_used 11461
_cell_measurement_temperature 293(2)
_cell_measurement_theta_max 37.036
_cell_measurement_theta_min 0.998
_cell_volume 1278.68(5)
_diffrn_ambient_temperature 293(2)
_diffrn_detector_area_resol_mean ?
_diffrn_measurement_device_type 'Kappa CCD'
_diffrn_measurement_method 'omega-phi scans'
_diffrn_radiation_monochromator graphite
_diffrn_radiation_source 'fine-focus sealed tube'
_diffrn_radiation_type MoK\a
_diffrn_radiation_wavelength 0.71073
_diffrn_reflns_av_R_equivalents 0.0388
_diffrn_reflns_av_sigmaI/netI 0.0571
_diffrn_reflns_limit_h_max 18
_diffrn_reflns_limit_h_min -18
_diffrn_reflns_limit_k_max 15
_diffrn_reflns_limit_k_min -14
_diffrn_reflns_limit_l_max 22
_diffrn_reflns_limit_l_min -22
_diffrn_reflns_number 12339
_diffrn_reflns_theta_max 37.05
_diffrn_reflns_theta_min 2.20
_exptl_absorpt_coefficient_mu 7.533
_exptl_absorpt_correction_T_max 1.259
_exptl_absorpt_correction_T_min 0.762
_exptl_absorpt_correction_type multi-scan
_exptl_absorpt_process_details
;
 R.H. Blessing, Acta Cryst. (1995), A51, 33-38
;
_exptl_crystal_colour blue
_exptl_crystal_density_diffrn 3.063
_exptl_crystal_density_method 'not measured'
_exptl_crystal_description plate
_exptl_crystal_F_000 1128
_exptl_crystal_size_max 0.15
_exptl_crystal_size_mid 0.12
_exptl_crystal_size_min 0.08
_refine_ls_extinction_coef 0.0058(3)
_refine_ls_extinction_expression Fc^*^=kFc[1+0.001xFc^2^\l^3^/sin(2\q)]^-1/4^
_refine_ls_extinction_method SHELXL
_refine_ls_goodness_of_fit_ref 1.661
_refine_ls_hydrogen_treatment noref
_refine_ls_matrix_type full
_refine_ls_number_parameters 237
_refine_ls_number_reflns 6522
_refine_ls_number_restraints 2
_refine_ls_restrained_S_all 1.719
_refine_ls_R_factor_all 0.0721
_refine_ls_R_factor_gt 0.0468
_refine_ls_shift/su_max 0.001
_refine_ls_shift/su_mean 0.000
_refine_ls_structure_factor_coef Fsqd
_refine_ls_weighting_details 'calc w=1/[\s^2^(Fo^2^)+(0.0000P)^2^+0.0000P] where P=(Fo^2^+2Fc^2^)/3'
_refine_ls_weighting_scheme calc
_refine_ls_wR_factor_gt 0.0929
_refine_ls_wR_factor_ref 0.0963
_reflns_number_gt 4636
_reflns_number_total 6522
_reflns_threshold_expression >2sigma(I)
_cod_original_sg_symbol_H-M 'P 21/n'
_cod_database_code 4000362

loop_
_symmetry_equiv_pos_as_xyz
'x, y, z'
'-x+1/2, y+1/2, -z+1/2'
'-x, -y, -z'
'x-1/2, -y-1/2, z-1/2'

loop_
_atom_site_label
_atom_site_type_symbol
_atom_site_fract_x
_atom_site_fract_y
_atom_site_fract_z
_atom_site_U_iso_or_equiv
_atom_site_adp_type
_atom_site_occupancy
_atom_site_symmetry_multiplicity
_atom_site_calc_flag
_atom_site_refinement_flags
_atom_site_disorder_assembly
_atom_site_disorder_group
Rb Rb 0.05693(3) 0.45258(3) -0.23953(3) 0.02602(10) Uani 0.8630(11) 1 d P . .
Zn Zn 0.14219(3) 0.74876(3) -0.48025(2) 0.01566(8) Uani 1 1 d . . .
V1 V -0.21132(4) 0.75115(4) -0.23625(3) 0.00983(9) Uani 1 1 d . . .
V2 V -0.00744(4) 0.75407(4) -0.03160(3) 0.01082(9) Uani 1 1 d . . .
P1 P -0.27730(6) 0.51069(6) -0.42776(5) 0.00974(13) Uani 1 1 d . . .
P2 P -0.28687(6) 0.99219(6) -0.43297(5) 0.00962(13) Uani 1 1 d . . .
P3 P 0.09745(7) 0.83370(8) -0.25990(5) 0.01161(15) Uani 0.8630(11) 1 d PD . .
O1 O -0.20737(17) 0.90360(17) -0.34235(13) 0.0145(4) Uani 1 1 d . . .
O2 O -0.14398(16) 0.89440(16) -0.11634(12) 0.0119(3) Uani 1 1 d . . .
O3 O -0.1833(2) 0.43996(18) -0.48262(15) 0.0203(4) Uani 1 1 d . . .
O4 O -0.35511(17) 0.7483(2) -0.22730(14) 0.0200(4) Uani 1 1 d . . .
O5 O -0.38068(17) 0.90100(17) -0.51015(13) 0.0163(4) Uani 1 1 d . . .
O6 O 0.19669(19) 0.93638(18) -0.50947(14) 0.0193(4) Uani 1 1 d . . .
O7 O -0.36998(18) 0.60049(18) -0.50873(14) 0.0170(4) Uani 1 1 d . . .
O8 O 0.00872(17) 0.75875(17) -0.20294(13) 0.0148(3) Uani 1 1 d . . .
O9 O -0.13871(16) 0.60954(16) -0.11518(12) 0.0116(3) Uani 1 1 d . . .
O10 O -0.20106(17) 0.59985(18) -0.33735(13) 0.0150(4) Uani 1 1 d . . .
O11 O 0.1450(2) 0.7372(2) -0.33464(15) 0.0287(5) Uani 1 1 d D . .
O12 O -0.4428(2) 0.25671(19) -0.57303(14) 0.0230(4) Uani 1 1 d . . .
O13 O -0.0470(2) 0.7701(3) -0.5533(2) 0.0525(8) Uani 1 1 d . . .
O14 O 0.0334(2) 0.9731(2) -0.3181(2) 0.0266(6) Uani 0.8630(11) 1 d P . .
O15 O 0.2814(2) 0.3902(3) -0.31834(16) 0.0252(5) Uani 0.8630(11) 1 d P . .
Rb2 Rb 0.0547(2) 1.0464(3) -0.2427(2) 0.0365(8) Uani 0.1370(11) 1 d P . .
P3' P 0.0920(5) 0.6600(6) -0.2536(4) 0.0285(15) Uani 0.1370(11) 1 d PD . .
O14' O 0.2193(17) 0.610(2) -0.1773(11) 0.045(5) Uani 0.1370(11) 1 d P . .
O15' O 0.0364(17) 0.5167(19) -0.3207(14) 0.041(5) Uani 0.1370(11) 1 d P . .

loop_
_atom_site_aniso_label
_atom_site_aniso_U_11
_atom_site_aniso_U_22
_atom_site_aniso_U_33
_atom_site_aniso_U_23
_atom_site_aniso_U_13
_atom_site_aniso_U_12
Rb 0.02353(19) 0.01803(16) 0.0389(2) 0.00143(13) 0.01214(15) -0.00030(12)
Zn 0.02242(17) 0.01095(13) 0.01574(15) -0.00070(11) 0.00877(12) -0.00092(12)
V1 0.01093(19) 0.00949(17) 0.00803(16) -0.00008(14) 0.00009(13) 0.00028(15)
V2 0.0119(2) 0.01034(18) 0.00853(17) -0.00021(14) -0.00102(14) 0.00014(15)
P1 0.0123(3) 0.0079(2) 0.0090(3) -0.0003(2) 0.0025(2) -0.0001(2)
P2 0.0118(3) 0.0073(2) 0.0096(3) 0.0001(2) 0.0022(2) -0.0007(2)
P3 0.0117(4) 0.0125(3) 0.0110(3) 0.0010(3) 0.0037(3) 0.0003(3)
O1 0.0163(9) 0.0115(7) 0.0148(8) 0.0034(6) 0.0018(7) 0.0024(7)
O2 0.0142(9) 0.0097(7) 0.0108(7) -0.0013(6) 0.0007(6) 0.0025(7)
O3 0.0256(11) 0.0137(8) 0.0267(10) -0.0043(7) 0.0163(8) 0.0011(7)
O4 0.0116(9) 0.0249(9) 0.0233(9) 0.0004(8) 0.0037(7) 0.0008(8)
O5 0.0187(10) 0.0122(8) 0.0158(9) -0.0035(7) -0.0003(7) -0.0034(7)
O6 0.0229(11) 0.0151(8) 0.0235(9) 0.0028(7) 0.0128(8) -0.0029(7)
O7 0.0187(10) 0.0144(8) 0.0160(9) 0.0041(7) 0.0002(7) 0.0036(7)
O8 0.0147(9) 0.0176(8) 0.0118(7) 0.0000(7) 0.0026(6) 0.0006(7)
O9 0.0131(9) 0.0102(7) 0.0105(7) 0.0019(6) 0.0008(6) -0.0034(6)
O10 0.0176(9) 0.0142(8) 0.0123(8) -0.0041(6) 0.0018(7) -0.0021(7)
O11 0.0424(14) 0.0296(11) 0.0194(10) -0.0024(8) 0.0177(9) 0.0031(10)
O12 0.0296(12) 0.0279(10) 0.0120(8) -0.0009(8) 0.0059(7) -0.0012(9)
O13 0.0213(13) 0.0616(16) 0.0667(19) -0.0066(14) -0.0054(12) -0.0036(13)
O14 0.0226(13) 0.0183(11) 0.0387(14) 0.0147(10) 0.0067(11) 0.0046(9)
O15 0.0141(12) 0.0411(14) 0.0198(12) 0.0049(10) 0.0030(9) 0.0065(10)
Rb2 0.0334(15) 0.0285(13) 0.0521(17) 0.0015(11) 0.0193(12) 0.0019(10)
P3' 0.023(3) 0.031(3) 0.028(3) -0.014(2) -0.001(2) 0.005(2)
O14' 0.035(11) 0.084(14) 0.014(8) 0.018(8) 0.004(7) -0.004(10)
O15' 0.032(10) 0.049(10) 0.042(11) -0.017(9) 0.009(8) 0.006(9)
